data_7103092
loop_
_publ_author_name
'Nishiura, Masayoshi'
'Mashiko, Tomohiro'
'Hou, Zhaomin'

_publ_section_title
;
 Synthesis and styrene polymerisation catalysis of eta5- and
 eta1-pyrrolyl-ligated cationic rare earth metal aminobenzyl complexes.
;
_journal_issue 17
_journal_name_full 'Chemical communications (Cambridge, England)'
_journal_page_first 2019
_journal_page_last 2021
_journal_paper_doi 10.1039/b719182k
_journal_year 2008
_chemical_formula_sum 'C49 H42 B F20 N2 O2 Sc'
_chemical_formula_weight 1126.62
_chemical_name_common PyrScBzB
_chemical_name_systematic
;
?
;
_space_group_IT_number 61
_symmetry_cell_setting orthorhombic
_symmetry_space_group_name_Hall '-P 2ac 2ab'
_symmetry_space_group_name_H-M 'P b c a'
_atom_sites_solution_hydrogens geom
_atom_sites_solution_primary direct
_atom_sites_solution_secondary difmap
_audit_creation_method SHELXL-97
_cell_angle_alpha 90.00
_cell_angle_beta 90.00
_cell_angle_gamma 90.00
_cell_formula_units_Z 8
_cell_length_a 17.6894(12)
_cell_length_b 20.7503(14)
_cell_length_c 26.9268(18)
_cell_measurement_temperature 173(2)
_cell_volume 9883.8(12)
_computing_cell_refinement 'Bruker SMART'
_computing_data_collection 'Bruker SMART'
_computing_data_reduction 'Bruker SHELXTL'
_computing_molecular_graphics 'Bruker SHELXTL'
_computing_publication_material 'Bruker SHELXTL'
_computing_structure_refinement 'SHELXL-97 (Sheldrick, 1997)'
_computing_structure_solution 'SHELXS-97 (Sheldrick, 1990)'
_diffrn_ambient_temperature 173(2)
_diffrn_measured_fraction_theta_full 0.998
_diffrn_measured_fraction_theta_max 0.998
_diffrn_measurement_device_type 'CCD area detector'
_diffrn_measurement_method 'phi and omega scans'
_diffrn_radiation_monochromator graphite
_diffrn_radiation_source 'fine-focus sealed tube'
_diffrn_radiation_type MoK\a
_diffrn_radiation_wavelength 0.71073
_diffrn_reflns_av_R_equivalents 0.1223
_diffrn_reflns_av_sigmaI/netI 0.0621
_diffrn_reflns_limit_h_max 21
_diffrn_reflns_limit_h_min -21
_diffrn_reflns_limit_k_max 24
_diffrn_reflns_limit_k_min -24
_diffrn_reflns_limit_l_max 20
_diffrn_reflns_limit_l_min -32
_diffrn_reflns_number 49807
_diffrn_reflns_theta_full 25.09
_diffrn_reflns_theta_max 25.09
_diffrn_reflns_theta_min 1.51
_exptl_absorpt_coefficient_mu 0.266
_exptl_absorpt_correction_T_max 0.8783
_exptl_absorpt_correction_T_min 0.8565
_exptl_absorpt_correction_type multi-scan
_exptl_absorpt_process_details SADABS
_exptl_crystal_colour colorless
_exptl_crystal_density_diffrn 1.514
_exptl_crystal_density_method 'not measured'
_exptl_crystal_description needle
_exptl_crystal_F_000 4576
_exptl_crystal_size_max 0.60
_exptl_crystal_size_mid 0.50
_exptl_crystal_size_min 0.50
_refine_diff_density_max 0.418
_refine_diff_density_min -0.451
_refine_diff_density_rms 0.065
_refine_ls_extinction_method none
_refine_ls_goodness_of_fit_ref 1.021
_refine_ls_hydrogen_treatment none
_refine_ls_matrix_type full
_refine_ls_number_parameters 676
_refine_ls_number_reflns 8768
_refine_ls_number_restraints 0
_refine_ls_restrained_S_all 1.021
_refine_ls_R_factor_all 0.0634
_refine_ls_R_factor_gt 0.0427
_refine_ls_shift/su_max 0.001
_refine_ls_shift/su_mean 0.000
_refine_ls_structure_factor_coef Fsqd
_refine_ls_weighting_details 'calc w=1/[\s^2^(Fo^2^)+(0.0600P)^2^+0.0000P] where P=(Fo^2^+2Fc^2^)/3'
_refine_ls_weighting_scheme calc
_refine_ls_wR_factor_gt 0.1098
_refine_ls_wR_factor_ref 0.1189
_reflns_number_gt 6217
_reflns_number_total 8768
_reflns_threshold_expression >2sigma(I)
_cod_data_source_file b719182k.txt
_cod_data_source_block 6
_cod_original_sg_symbol_H-M Pbca
_cod_database_code 7103092

loop_
_symmetry_equiv_pos_as_xyz
'x, y, z'
'-x+1/2, -y, z+1/2'
'-x, y+1/2, -z+1/2'
'x+1/2, -y+1/2, -z'
'-x, -y, -z'
'x-1/2, y, -z-1/2'
'x, -y-1/2, z-1/2'
'-x-1/2, y-1/2, z'

loop_
_atom_site_label
_atom_site_type_symbol
_atom_site_fract_x
_atom_site_fract_y
_atom_site_fract_z
_atom_site_U_iso_or_equiv
_atom_site_adp_type
_atom_site_occupancy
_atom_site_symmetry_multiplicity
_atom_site_calc_flag
_atom_site_refinement_flags
_atom_site_disorder_assembly
_atom_site_disorder_group
Sc1 Sc 0.18906(2) 0.10012(2) 0.558635(15) 0.02921(12) Uani 1 1 d . . .
F1 F 0.40102(9) 0.21583(8) 0.39475(5) 0.0552(4) Uani 1 1 d . . .
F2 F 0.49551(10) 0.14410(10) 0.44644(6) 0.0774(5) Uani 1 1 d . . .
F3 F 0.52775(10) 0.02088(10) 0.41781(7) 0.0856(6) Uani 1 1 d . . .
F4 F 0.46434(9) -0.02708(8) 0.33404(7) 0.0694(5) Uani 1 1 d . . .
F5 F 0.37265(8) 0.04501(7) 0.27953(5) 0.0477(4) Uani 1 1 d . . .
F6 F 0.46089(7) 0.26002(7) 0.30073(5) 0.0466(4) Uani 1 1 d . . .
F7 F 0.57431(8) 0.27309(8) 0.23694(6) 0.0585(4) Uani 1 1 d . . .
F8 F 0.57416(8) 0.20532(8) 0.14987(6) 0.0629(4) Uani 1 1 d . . .
F9 F 0.45689(9) 0.12515(7) 0.12913(5) 0.0556(4) Uani 1 1 d . . .
F10 F 0.34260(7) 0.11285(6) 0.19067(5) 0.0441(3) Uani 1 1 d . . .
F11 F 0.24434(8) 0.19230(7) 0.38518(5) 0.0465(4) Uani 1 1 d . . .
F12 F 0.17093(8) 0.29576(8) 0.41734(5) 0.0571(4) Uani 1 1 d . . .
F13 F 0.17590(9) 0.40779(7) 0.36471(6) 0.0613(4) Uani 1 1 d . . .
F14 F 0.26196(9) 0.41442(7) 0.28135(5) 0.0577(4) Uani 1 1 d . . .
F15 F 0.33546(8) 0.31311(6) 0.24833(5) 0.0449(3) Uani 1 1 d . . .
F16 F 0.23809(7) 0.20908(6) 0.20764(5) 0.0433(3) Uani 1 1 d . . .
F17 F 0.10780(8) 0.15535(8) 0.18016(6) 0.0614(4) Uani 1 1 d . . .
F18 F 0.04414(9) 0.06090(9) 0.23654(7) 0.0770(5) Uani 1 1 d . . .
F19 F 0.11571(8) 0.02009(8) 0.31961(7) 0.0699(5) Uani 1 1 d . . .
F20 F 0.24646(7) 0.06772(7) 0.34618(5) 0.0485(4) Uani 1 1 d . . .
O1 O 0.16015(9) 0.19451(7) 0.59447(6) 0.0419(4) Uani 1 1 d . . .
O2 O 0.19303(9) 0.09063(8) 0.64055(6) 0.0426(4) Uani 1 1 d . . .
N1 N 0.08920(10) 0.11504(9) 0.50120(7) 0.0408(5) Uani 1 1 d . . .
N2 N 0.31731(10) 0.06538(9) 0.55510(7) 0.0364(5) Uani 1 1 d . . .
B1 B 0.33046(14) 0.17763(12) 0.29423(9) 0.0327(6) Uani 1 1 d . . .
C1 C 0.11688(12) 0.01260(11) 0.56568(9) 0.0368(5) Uani 1 1 d . . .
H1A H 0.1138 -0.0133 0.5349 0.044 Uiso 1 1 d R . .
H1B H 0.1298 -0.0148 0.5946 0.044 Uiso 1 1 d R . .
C2 C 0.05090(13) 0.05440(11) 0.57393(9) 0.0387(6) Uani 1 1 d . . .
C3 C 0.03583(13) 0.10618(12) 0.54178(9) 0.0406(6) Uani 1 1 d . . .
C4 C -0.02498(14) 0.14771(13) 0.55009(12) 0.0565(7) Uani 1 1 d . . .
H4 H -0.0349 0.1817 0.5273 0.068 Uiso 1 1 d R . .
C5 C -0.07034(15) 0.13979(14) 0.59085(13) 0.0669(9) Uani 1 1 d . . .
H5 H -0.1123 0.1676 0.5960 0.080 Uiso 1 1 d R . .
C6 C -0.05475(17) 0.09107(13) 0.62450(13) 0.0658(9) Uani 1 1 d . . .
H6 H -0.0850 0.0864 0.6534 0.079 Uiso 1 1 d R . .
C7 C 0.00459(15) 0.04945(12) 0.61603(11) 0.0518(7) Uani 1 1 d . . .
H7 H 0.0144 0.0163 0.6395 0.062 Uiso 1 1 d R . .
C8 C 0.07420(15) 0.06801(14) 0.46046(10) 0.0542(7) Uani 1 1 d . . .
H8A H 0.0745 0.0242 0.4740 0.081 Uiso 1 1 d R . .
H8B H 0.1135 0.0720 0.4350 0.081 Uiso 1 1 d R . .
H8C H 0.0247 0.0770 0.4456 0.081 Uiso 1 1 d R . .
C9 C 0.08844(15) 0.18006(13) 0.47869(11) 0.0573(8) Uani 1 1 d . . .
H9A H 0.0411 0.1862 0.4603 0.086 Uiso 1 1 d R . .
H9B H 0.1313 0.1844 0.4559 0.086 Uiso 1 1 d R . .
H9C H 0.0924 0.2126 0.5049 0.086 Uiso 1 1 d R . .
C10 C 0.32341(12) 0.13094(12) 0.54677(9) 0.0374(6) Uani 1 1 d . . .
C11 C 0.28987(13) 0.14645(11) 0.50170(9) 0.0391(6) Uani 1 1 d . . .
H11 H 0.2843 0.1884 0.4880 0.047 Uiso 1 1 d R . .
C12 C 0.26574(12) 0.08841(11) 0.48016(8) 0.0367(5) Uani 1 1 d . . .
H12 H 0.2408 0.0837 0.4491 0.044 Uiso 1 1 d R . .
C13 C 0.28515(12) 0.03902(11) 0.51281(8) 0.0337(5) Uani 1 1 d . . .
C14 C 0.37543(14) 0.17263(13) 0.57866(10) 0.0514(7) Uani 1 1 d . . .
C15 C 0.3582(2) 0.1680(3) 0.63254(12) 0.137(2) Uani 1 1 d . . .
H15A H 0.3663 0.1237 0.6439 0.205 Uiso 1 1 d R . .
H15B H 0.3054 0.1803 0.6383 0.205 Uiso 1 1 d R . .
H15C H 0.3915 0.1972 0.6510 0.205 Uiso 1 1 d R . .
C16 C 0.45509(15) 0.1499(2) 0.56971(13) 0.0875(12) Uani 1 1 d . . .
H16A H 0.4900 0.1750 0.5903 0.131 Uiso 1 1 d R . .
H16B H 0.4680 0.1558 0.5346 0.131 Uiso 1 1 d R . .
H16C H 0.4591 0.1042 0.5784 0.131 Uiso 1 1 d R . .
C17 C 0.3720(3) 0.24211(17) 0.56199(19) 0.1269(19) Uani 1 1 d . . .
H17A H 0.3229 0.2606 0.5712 0.190 Uiso 1 1 d R . .
H17B H 0.3782 0.2442 0.5259 0.190 Uiso 1 1 d R . .
H17C H 0.4125 0.2666 0.5781 0.190 Uiso 1 1 d R . .
C18 C 0.29144(14) -0.03258(11) 0.50236(9) 0.0418(6) Uani 1 1 d . . .
C19 C 0.37018(14) -0.04132(14) 0.47794(10) 0.0548(7) Uani 1 1 d . . .
H19A H 0.3710 -0.0192 0.4458 0.082 Uiso 1 1 d R . .
H19B H 0.3801 -0.0873 0.4730 0.082 Uiso 1 1 d R . .
H19C H 0.4091 -0.0230 0.4996 0.082 Uiso 1 1 d R . .
C20 C 0.23167(15) -0.05543(13) 0.46509(11) 0.0568(7) Uani 1 1 d . . .
H20A H 0.1813 -0.0507 0.4797 0.085 Uiso 1 1 d R . .
H20B H 0.2406 -0.1008 0.4569 0.085 Uiso 1 1 d R . .
H20C H 0.2349 -0.0294 0.4348 0.085 Uiso 1 1 d R . .
C21 C 0.28797(17) -0.07302(13) 0.54966(11) 0.0604(8) Uani 1 1 d . . .
H21A H 0.3249 -0.0566 0.5737 0.091 Uiso 1 1 d R . .
H21B H 0.2997 -0.1180 0.5417 0.091 Uiso 1 1 d R . .
H21C H 0.2371 -0.0704 0.5639 0.091 Uiso 1 1 d R . .
C22 C 0.16614(16) 0.14083(13) 0.67275(9) 0.0507(7) Uani 1 1 d . . .
H22A H 0.2092 0.1640 0.6880 0.061 Uiso 1 1 d R . .
H22B H 0.1346 0.1224 0.6996 0.061 Uiso 1 1 d R . .
C23 C 0.12047(15) 0.18557(13) 0.64151(10) 0.0491(7) Uani 1 1 d . . .
H23A H 0.0697 0.1672 0.6355 0.059 Uiso 1 1 d R . .
H23B H 0.1144 0.2275 0.6586 0.059 Uiso 1 1 d R . .
C24 C 0.22682(19) 0.03738(14) 0.66721(10) 0.0622(8) Uani 1 1 d . . .
H24A H 0.2645 0.0539 0.6906 0.093 Uiso 1 1 d R . .
H24B H 0.2513 0.0081 0.6436 0.093 Uiso 1 1 d R . .
H24C H 0.1875 0.0140 0.6855 0.093 Uiso 1 1 d R . .
C25 C 0.16519(17) 0.26054(12) 0.57920(12) 0.0585(7) Uani 1 1 d . . .
H25A H 0.1142 0.2781 0.5748 0.088 Uiso 1 1 d R . .
H25B H 0.1929 0.2632 0.5477 0.088 Uiso 1 1 d R . .
H25C H 0.1919 0.2854 0.6046 0.088 Uiso 1 1 d R . .
C26 C 0.38045(12) 0.13454(12) 0.33402(8) 0.0359(5) Uani 1 1 d . . .
C27 C 0.41402(13) 0.15565(13) 0.37720(9) 0.0431(6) Uani 1 1 d . . .
C28 C 0.46307(14) 0.11883(15) 0.40543(10) 0.0535(7) Uani 1 1 d . . .
C29 C 0.47972(14) 0.05690(15) 0.39102(11) 0.0556(8) Uani 1 1 d . . .
C30 C 0.44752(14) 0.03301(13) 0.34921(10) 0.0495(7) Uani 1 1 d . . .
C31 C 0.40008(13) 0.07157(12) 0.32156(9) 0.0399(6) Uani 1 1 d . . .
C32 C 0.39345(12) 0.18733(10) 0.24931(8) 0.0313(5) Uani 1 1 d . . .
C33 C 0.45638(13) 0.22635(11) 0.25781(8) 0.0360(5) Uani 1 1 d . . .
C34 C 0.51581(13) 0.23372(12) 0.22568(9) 0.0411(6) Uani 1 1 d . . .
C35 C 0.51629(13) 0.19964(12) 0.18174(9) 0.0414(6) Uani 1 1 d . . .
C36 C 0.45726(13) 0.15965(12) 0.17184(8) 0.0393(6) Uani 1 1 d . . .
C37 C 0.39782(12) 0.15394(11) 0.20474(8) 0.0340(5) Uani 1 1 d . . .
C38 C 0.29614(12) 0.24602(11) 0.31558(8) 0.0321(5) Uani 1 1 d . . .
C39 C 0.25181(13) 0.24693(11) 0.35821(8) 0.0364(5) Uani 1 1 d . . .
C40 C 0.21274(13) 0.29966(13) 0.37538(8) 0.0405(6) Uani 1 1 d . . .
C41 C 0.21524(14) 0.35659(12) 0.34960(9) 0.0426(6) Uani 1 1 d . . .
C42 C 0.25856(14) 0.35900(11) 0.30733(8) 0.0400(6) Uani 1 1 d . . .
C43 C 0.29687(13) 0.30511(11) 0.29125(8) 0.0347(5) Uani 1 1 d . . .
C44 C 0.25245(12) 0.14003(10) 0.27704(8) 0.0316(5) Uani 1 1 d . . .
C45 C 0.21144(12) 0.15995(11) 0.23594(8) 0.0353(5) Uani 1 1 d . . .
C46 C 0.14378(14) 0.13392(12) 0.22110(9) 0.0433(6) Uani 1 1 d . . .
C47 C 0.11146(14) 0.08560(13) 0.24913(10) 0.0491(7) Uani 1 1 d . . .
C48 C 0.14767(13) 0.06531(12) 0.29055(10) 0.0462(6) Uani 1 1 d . . .
C49 C 0.21644(13) 0.09184(11) 0.30394(9) 0.0371(5) Uani 1 1 d . . .

loop_
_atom_site_aniso_label
_atom_site_aniso_U_11
_atom_site_aniso_U_22
_atom_site_aniso_U_33
_atom_site_aniso_U_23
_atom_site_aniso_U_13
_atom_site_aniso_U_12
Sc1 0.0296(2) 0.0291(2) 0.0289(2) 0.00002(17) 0.00123(17) -0.00292(18)
F1 0.0627(10) 0.0606(10) 0.0424(8) -0.0031(7) -0.0132(7) -0.0077(8)
F2 0.0689(11) 0.1104(15) 0.0530(10) 0.0106(10) -0.0310(8) -0.0121(11)
F3 0.0589(11) 0.1018(14) 0.0962(14) 0.0366(12) -0.0316(10) 0.0148(10)
F4 0.0532(10) 0.0546(10) 0.1004(13) 0.0157(9) -0.0053(9) 0.0142(8)
F5 0.0451(8) 0.0435(8) 0.0546(9) -0.0011(7) -0.0053(7) 0.0044(7)
F6 0.0412(8) 0.0593(9) 0.0393(8) -0.0106(7) -0.0012(6) -0.0139(7)
F7 0.0364(8) 0.0737(11) 0.0654(10) -0.0022(8) 0.0025(7) -0.0232(8)
F8 0.0440(9) 0.0873(12) 0.0573(10) 0.0003(9) 0.0235(7) -0.0046(8)
F9 0.0614(10) 0.0594(9) 0.0460(9) -0.0155(7) 0.0153(7) 0.0005(8)
F10 0.0423(8) 0.0451(8) 0.0449(8) -0.0100(6) 0.0029(6) -0.0108(6)
F11 0.0531(9) 0.0473(8) 0.0390(8) 0.0066(7) 0.0134(6) -0.0035(7)
F12 0.0582(9) 0.0657(10) 0.0473(9) -0.0079(8) 0.0213(7) -0.0030(8)
F13 0.0708(11) 0.0597(10) 0.0534(9) -0.0119(8) 0.0006(8) 0.0239(8)
F14 0.0860(12) 0.0415(8) 0.0457(9) 0.0057(7) 0.0003(8) 0.0107(8)
F15 0.0572(9) 0.0447(8) 0.0329(7) 0.0061(6) 0.0092(6) 0.0004(7)
F16 0.0430(8) 0.0448(8) 0.0422(8) 0.0136(6) -0.0080(6) -0.0077(6)
F17 0.0513(9) 0.0670(10) 0.0658(10) 0.0155(8) -0.0280(8) -0.0108(8)
F18 0.0422(9) 0.0818(12) 0.1070(14) 0.0194(11) -0.0249(9) -0.0285(9)
F19 0.0481(9) 0.0728(11) 0.0889(12) 0.0325(10) 0.0031(9) -0.0254(8)
F20 0.0432(8) 0.0569(9) 0.0456(8) 0.0204(7) -0.0020(6) -0.0071(7)
O1 0.0467(10) 0.0309(9) 0.0479(10) -0.0034(7) 0.0120(8) -0.0030(7)
O2 0.0564(11) 0.0430(10) 0.0283(8) -0.0026(7) 0.0036(7) -0.0007(8)
N1 0.0331(10) 0.0458(12) 0.0436(12) 0.0059(10) -0.0050(9) -0.0055(9)
N2 0.0297(10) 0.0448(12) 0.0347(11) -0.0035(9) -0.0015(8) 0.0007(9)
B1 0.0321(14) 0.0349(14) 0.0311(14) 0.0036(11) 0.0004(11) -0.0059(11)
C1 0.0386(13) 0.0318(12) 0.0401(13) -0.0012(10) 0.0033(10) -0.0035(10)
C2 0.0339(12) 0.0309(12) 0.0514(15) -0.0067(11) 0.0055(11) -0.0115(10)
C3 0.0290(12) 0.0403(14) 0.0526(15) -0.0014(12) 0.0002(11) -0.0072(11)
C4 0.0348(14) 0.0472(16) 0.087(2) 0.0060(15) 0.0002(14) 0.0001(12)
C5 0.0388(16) 0.0460(17) 0.116(3) -0.0072(18) 0.0227(17) -0.0014(13)
C6 0.0568(18) 0.0430(16) 0.098(2) -0.0090(16) 0.0415(17) -0.0097(14)
C7 0.0531(16) 0.0356(14) 0.0666(18) -0.0018(13) 0.0227(14) -0.0115(13)
C8 0.0456(15) 0.0735(19) 0.0436(15) -0.0029(14) -0.0132(12) -0.0064(14)
C9 0.0491(16) 0.0609(18) 0.0620(18) 0.0258(15) -0.0106(13) -0.0030(14)
C10 0.0283(12) 0.0433(14) 0.0405(14) -0.0076(11) 0.0054(10) -0.0052(10)
C11 0.0384(13) 0.0380(13) 0.0407(14) 0.0052(11) 0.0070(11) -0.0061(11)
C12 0.0324(12) 0.0483(14) 0.0293(12) 0.0000(11) 0.0001(10) -0.0011(11)
C13 0.0292(11) 0.0410(13) 0.0310(12) -0.0047(10) 0.0014(9) -0.0011(10)
C14 0.0368(14) 0.0610(18) 0.0563(17) -0.0171(14) 0.0016(12) -0.0140(13)
C15 0.115(3) 0.246(6) 0.049(2) -0.056(3) 0.018(2) -0.118(4)
C16 0.0344(15) 0.130(3) 0.098(3) -0.052(2) -0.0070(16) -0.0086(18)
C17 0.117(4) 0.063(2) 0.201(5) -0.015(3) -0.065(3) -0.033(2)
C18 0.0401(13) 0.0381(13) 0.0471(14) -0.0065(12) 0.0017(11) 0.0026(11)
C19 0.0433(15) 0.0605(17) 0.0607(17) -0.0188(14) 0.0010(13) 0.0095(13)
C20 0.0443(15) 0.0538(17) 0.0722(19) -0.0296(15) 0.0033(14) 0.0003(13)
C21 0.0671(19) 0.0420(15) 0.072(2) 0.0026(14) 0.0081(15) 0.0127(14)
C22 0.0638(17) 0.0503(16) 0.0380(14) -0.0106(12) 0.0135(12) -0.0113(14)
C23 0.0494(16) 0.0434(15) 0.0544(16) -0.0158(13) 0.0206(13) -0.0081(12)
C24 0.094(2) 0.0539(17) 0.0392(15) 0.0086(13) -0.0051(15) 0.0043(16)
C25 0.0702(19) 0.0302(14) 0.075(2) 0.0025(14) 0.0062(16) -0.0014(13)
C26 0.0281(12) 0.0445(14) 0.0352(13) 0.0065(11) 0.0011(10) -0.0050(10)
C27 0.0395(14) 0.0491(16) 0.0408(14) 0.0062(12) -0.0028(11) -0.0071(12)
C28 0.0381(14) 0.080(2) 0.0427(15) 0.0170(14) -0.0139(12) -0.0129(14)
C29 0.0348(14) 0.073(2) 0.0594(18) 0.0274(16) -0.0109(13) 0.0019(14)
C30 0.0331(13) 0.0513(16) 0.0642(19) 0.0144(14) 0.0031(13) 0.0029(12)
C31 0.0302(12) 0.0477(15) 0.0418(14) 0.0067(12) -0.0003(11) -0.0023(11)
C32 0.0287(11) 0.0331(12) 0.0321(12) 0.0015(10) -0.0030(9) -0.0019(10)
C33 0.0331(12) 0.0412(14) 0.0337(13) -0.0021(10) -0.0018(10) -0.0026(10)
C34 0.0287(12) 0.0474(14) 0.0473(14) 0.0033(12) 0.0008(11) -0.0076(11)
C35 0.0301(12) 0.0521(15) 0.0420(14) 0.0049(12) 0.0118(11) 0.0011(11)
C36 0.0409(13) 0.0438(14) 0.0333(13) -0.0034(11) 0.0045(10) 0.0044(11)
C37 0.0314(12) 0.0342(12) 0.0366(13) 0.0004(10) 0.0000(10) -0.0026(10)
C38 0.0283(11) 0.0398(13) 0.0282(11) -0.0003(10) -0.0017(9) -0.0062(10)
C39 0.0365(13) 0.0401(14) 0.0328(12) 0.0030(11) -0.0008(10) -0.0054(11)
C40 0.0354(13) 0.0558(16) 0.0304(13) -0.0072(12) 0.0034(10) -0.0048(12)
C41 0.0433(14) 0.0459(15) 0.0385(14) -0.0110(12) -0.0053(11) 0.0075(12)
C42 0.0469(14) 0.0391(14) 0.0340(13) 0.0029(11) -0.0098(11) -0.0012(11)
C43 0.0370(13) 0.0410(13) 0.0260(12) -0.0005(10) 0.0001(10) -0.0042(11)
C44 0.0285(11) 0.0343(12) 0.0321(12) 0.0001(10) 0.0012(9) 0.0007(10)
C45 0.0312(12) 0.0354(13) 0.0394(13) 0.0032(10) 0.0004(10) -0.0018(10)
C46 0.0367(13) 0.0462(15) 0.0471(15) 0.0048(12) -0.0110(11) -0.0003(11)
C47 0.0298(13) 0.0488(16) 0.0688(18) 0.0033(14) -0.0082(12) -0.0104(12)
C48 0.0324(13) 0.0452(15) 0.0611(17) 0.0139(13) 0.0071(12) -0.0077(11)
C49 0.0310(12) 0.0399(13) 0.0405(14) 0.0059(11) -0.0015(10) -0.0008(10)

loop_
_atom_type_symbol
_atom_type_description
_atom_type_scat_dispersion_real
_atom_type_scat_dispersion_imag
_atom_type_scat_source
C C 0.0033 0.0016 'International Tables Vol C Tables 4.2.6.8 and 6.1.1.4'
H H 0.0000 0.0000 'International Tables Vol C Tables 4.2.6.8 and 6.1.1.4'
B B 0.0013 0.0007 'International Tables Vol C Tables 4.2.6.8 and 6.1.1.4'
N N 0.0061 0.0033 'International Tables Vol C Tables 4.2.6.8 and 6.1.1.4'
O O 0.0106 0.0060 'International Tables Vol C Tables 4.2.6.8 and 6.1.1.4'
F F 0.0171 0.0103 'International Tables Vol C Tables 4.2.6.8 and 6.1.1.4'
Sc Sc 0.2519 0.3716 'International Tables Vol C Tables 4.2.6.8 and 6.1.1.4'

loop_
_geom_angle_atom_site_label_1
_geom_angle_atom_site_label_2
_geom_angle_atom_site_label_3
_geom_angle
_geom_angle_site_symmetry_1
_geom_angle_site_symmetry_3
_geom_angle_publ_flag
O2 Sc1 C1 82.00(8) . . ?
O2 Sc1 O1 69.91(6) . . ?
C1 Sc1 O1 122.99(7) . . ?
O2 Sc1 N1 133.26(7) . . ?
C1 Sc1 N1 74.61(8) . . ?
O1 Sc1 N1 89.81(7) . . ?
O2 Sc1 N2 89.01(6) . . ?
C1 Sc1 N2 107.61(8) . . ?
O1 Sc1 N2 119.91(6) . . ?
N1 Sc1 N2 136.37(7) . . ?
O2 Sc1 C13 115.65(7) . . ?
C1 Sc1 C13 91.07(8) . . ?
O1 Sc1 C13 145.67(7) . . ?
N1 Sc1 C13 104.83(7) . . ?
N2 Sc1 C13 33.26(6) . . ?
O2 Sc1 C10 96.94(7) . . ?
C1 Sc1 C10 140.33(8) . . ?
O1 Sc1 C10 92.80(7) . . ?
N1 Sc1 C10 126.63(7) . . ?
N2 Sc1 C10 32.96(7) . . ?
C13 Sc1 C10 53.48(8) . . ?
O2 Sc1 C12 143.93(7) . . ?
C1 Sc1 C12 107.52(8) . . ?
O1 Sc1 C12 124.55(7) . . ?
N1 Sc1 C12 82.34(7) . . ?
N2 Sc1 C12 54.93(7) . . ?
C13 Sc1 C12 32.48(7) . . ?
C10 Sc1 C12 53.28(7) . . ?
O2 Sc1 C11 127.75(7) . . ?
C1 Sc1 C11 139.64(8) . . ?
O1 Sc1 C11 95.12(7) . . ?
N1 Sc1 C11 94.59(7) . . ?
N2 Sc1 C11 54.69(7) . . ?
C13 Sc1 C11 53.54(8) . . ?
C10 Sc1 C11 32.08(7) . . ?
C12 Sc1 C11 32.17(7) . . ?
O2 Sc1 C2 80.96(7) . . ?
C1 Sc1 C2 33.66(7) . . ?
O1 Sc1 C2 92.03(7) . . ?
N1 Sc1 C2 57.39(7) . . ?
N2 Sc1 C2 140.81(7) . . ?
C13 Sc1 C2 122.10(7) . . ?
C10 Sc1 C2 173.72(8) . . ?
C12 Sc1 C2 126.21(7) . . ?
C11 Sc1 C2 151.08(8) . . ?
O2 Sc1 C3 101.51(7) . . ?
C1 Sc1 C3 59.11(8) . . ?
O1 Sc1 C3 78.83(7) . . ?
N1 Sc1 C3 31.94(7) . . ?
N2 Sc1 C3 160.99(7) . . ?
C13 Sc1 C3 128.55(7) . . ?
C10 Sc1 C3 155.57(8) . . ?
C12 Sc1 C3 113.33(8) . . ?
C11 Sc1 C3 125.08(8) . . ?
C2 Sc1 C3 30.07(7) . . ?
C25 O1 C23 113.59(19) . . ?
C25 O1 Sc1 134.21(16) . . ?
C23 O1 Sc1 111.84(13) . . ?
C22 O2 C24 113.02(19) . . ?
C22 O2 Sc1 121.73(15) . . ?
C24 O2 Sc1 125.10(15) . . ?
C3 N1 C9 114.6(2) . . ?
C3 N1 C8 110.74(19) . . ?
C9 N1 C8 107.1(2) . . ?
C3 N1 Sc1 88.69(13) . . ?
C9 N1 Sc1 113.18(15) . . ?
C8 N1 Sc1 121.83(15) . . ?
C10 N2 C13 106.67(19) . . ?
C10 N2 Sc1 77.47(12) . . ?
C13 N2 Sc1 76.19(12) . . ?
C38 B1 C44 101.35(17) . . ?
C38 B1 C26 115.92(19) . . ?
C44 B1 C26 111.93(18) . . ?
C38 B1 C32 113.45(18) . . ?
C44 B1 C32 114.51(18) . . ?
C26 B1 C32 100.32(17) . . ?
C2 C1 Sc1 89.25(13) . . ?
C7 C2 C3 116.3(2) . . ?
C7 C2 C1 122.8(2) . . ?
C3 C2 C1 120.5(2) . . ?
C7 C2 Sc1 133.59(18) . . ?
C3 C2 Sc1 78.80(13) . . ?
C1 C2 Sc1 57.09(11) . . ?
C4 C3 C2 121.3(2) . . ?
C4 C3 N1 122.8(2) . . ?
C2 C3 N1 115.8(2) . . ?
C4 C3 Sc1 139.53(18) . . ?
C2 C3 Sc1 71.13(13) . . ?
N1 C3 Sc1 59.38(11) . . ?
C5 C4 C3 120.4(3) . . ?
C4 C5 C6 119.7(3) . . ?
C7 C6 C5 120.0(3) . . ?
C6 C7 C2 122.2(3) . . ?
N2 C10 C11 109.7(2) . . ?
N2 C10 C14 120.9(2) . . ?
C11 C10 C14 128.1(2) . . ?
N2 C10 Sc1 69.57(12) . . ?
C11 C10 Sc1 76.30(13) . . ?
C14 C10 Sc1 130.59(16) . . ?
C10 C11 C12 107.0(2) . . ?
C10 C11 Sc1 71.63(13) . . ?
C12 C11 Sc1 73.22(13) . . ?
C13 C12 C11 107.2(2) . . ?
C13 C12 Sc1 71.02(12) . . ?
C11 C12 Sc1 74.61(13) . . ?
N2 C13 C12 109.24(19) . . ?
N2 C13 C18 120.6(2) . . ?
C12 C13 C18 128.4(2) . . ?
N2 C13 Sc1 70.55(11) . . ?
C12 C13 Sc1 76.50(13) . . ?
C18 C13 Sc1 130.58(15) . . ?
C15 C14 C16 109.2(3) . . ?
C15 C14 C17 110.1(3) . . ?
C16 C14 C17 106.8(3) . . ?
C15 C14 C10 112.9(2) . . ?
C16 C14 C10 107.3(2) . . ?
C17 C14 C10 110.4(3) . . ?
C13 C18 C21 112.4(2) . . ?
C13 C18 C20 112.0(2) . . ?
C21 C18 C20 110.4(2) . . ?
C13 C18 C19 105.0(2) . . ?
C21 C18 C19 109.0(2) . . ?
C20 C18 C19 107.8(2) . . ?
O2 C22 C23 106.9(2) . . ?
O1 C23 C22 108.0(2) . . ?
C27 C26 C31 113.2(2) . . ?
C27 C26 B1 127.3(2) . . ?
C31 C26 B1 119.0(2) . . ?
F1 C27 C26 121.0(2) . . ?
F1 C27 C28 115.1(2) . . ?
C26 C27 C28 124.0(3) . . ?
F2 C28 C29 120.2(2) . . ?
F2 C28 C27 120.1(3) . . ?
C29 C28 C27 119.7(2) . . ?
F3 C29 C30 120.6(3) . . ?
F3 C29 C28 120.3(3) . . ?
C30 C29 C28 119.1(2) . . ?
F4 C30 C29 119.9(2) . . ?
F4 C30 C31 120.6(3) . . ?
C29 C30 C31 119.5(3) . . ?
F5 C31 C30 115.8(2) . . ?
F5 C31 C26 119.7(2) . . ?
C30 C31 C26 124.5(2) . . ?
C37 C32 C33 112.8(2) . . ?
C37 C32 B1 127.45(19) . . ?
C33 C32 B1 119.16(19) . . ?
F6 C33 C34 115.9(2) . . ?
F6 C33 C32 119.14(19) . . ?
C34 C33 C32 125.0(2) . . ?
F7 C34 C33 120.8(2) . . ?
F7 C34 C35 119.8(2) . . ?
C33 C34 C35 119.3(2) . . ?
F8 C35 C36 120.9(2) . . ?
F8 C35 C34 120.6(2) . . ?
C36 C35 C34 118.5(2) . . ?
F9 C36 C35 119.5(2) . . ?
F9 C36 C37 119.7(2) . . ?
C35 C36 C37 120.8(2) . . ?
F10 C37 C36 115.1(2) . . ?
F10 C37 C32 121.15(19) . . ?
C36 C37 C32 123.7(2) . . ?
C43 C38 C39 112.5(2) . . ?
C43 C38 B1 126.30(19) . . ?
C39 C38 B1 120.5(2) . . ?
F11 C39 C40 115.9(2) . . ?
F11 C39 C38 119.1(2) . . ?
C40 C39 C38 124.9(2) . . ?
F12 C40 C41 119.5(2) . . ?
F12 C40 C39 120.5(2) . . ?
C41 C40 C39 120.0(2) . . ?
F13 C41 C40 121.0(2) . . ?
F13 C41 C42 121.0(2) . . ?
C40 C41 C42 118.0(2) . . ?
F14 C42 C41 119.1(2) . . ?
F14 C42 C43 120.5(2) . . ?
C41 C42 C43 120.4(2) . . ?
F15 C43 C42 114.7(2) . . ?
F15 C43 C38 121.0(2) . . ?
C42 C43 C38 124.3(2) . . ?
C45 C44 C49 113.0(2) . . ?
C45 C44 B1 121.34(19) . . ?
C49 C44 B1 125.2(2) . . ?
F16 C45 C46 115.8(2) . . ?
F16 C45 C44 119.37(19) . . ?
C46 C45 C44 124.8(2) . . ?
F17 C46 C45 121.3(2) . . ?
F17 C46 C47 119.4(2) . . ?
C45 C46 C47 119.2(2) . . ?
F18 C47 C48 120.7(2) . . ?
F18 C47 C46 120.5(2) . . ?
C48 C47 C46 118.7(2) . . ?
F19 C48 C47 119.8(2) . . ?
F19 C48 C49 119.7(2) . . ?
C47 C48 C49 120.5(2) . . ?
F20 C49 C48 114.7(2) . . ?
F20 C49 C44 121.7(2) . . ?
C48 C49 C44 123.6(2) . . ?

loop_
_geom_bond_atom_site_label_1
_geom_bond_atom_site_label_2
_geom_bond_distance
_geom_bond_site_symmetry_2
_geom_bond_publ_flag
Sc1 O2 2.2156(16) . ?
Sc1 C1 2.228(2) . ?
Sc1 O1 2.2424(16) . ?
Sc1 N1 2.3681(19) . ?
Sc1 N2 2.3823(18) . ?
Sc1 C13 2.453(2) . ?
Sc1 C10 2.482(2) . ?
Sc1 C12 2.523(2) . ?
Sc1 C11 2.541(2) . ?
Sc1 C2 2.654(2) . ?
Sc1 C3 2.751(2) . ?
F1 C27 1.355(3) . ?
F2 C28 1.350(3) . ?
F3 C29 1.342(3) . ?
F4 C30 1.345(3) . ?
F5 C31 1.349(3) . ?
F6 C33 1.353(2) . ?
F7 C34 1.353(3) . ?
F8 C35 1.341(3) . ?
F9 C36 1.355(3) . ?
F10 C37 1.351(2) . ?
F11 C39 1.353(3) . ?
F12 C40 1.353(3) . ?
F13 C41 1.334(3) . ?
F14 C42 1.347(3) . ?
F15 C43 1.352(2) . ?
F16 C45 1.357(2) . ?
F17 C46 1.349(3) . ?
F18 C47 1.340(3) . ?
F19 C48 1.346(3) . ?
F20 C49 1.351(3) . ?
O1 C25 1.433(3) . ?
O1 C23 1.460(3) . ?
O2 C22 1.436(3) . ?
O2 C24 1.447(3) . ?
N1 C3 1.456(3) . ?
N1 C9 1.479(3) . ?
N1 C8 1.492(3) . ?
N2 C10 1.383(3) . ?
N2 C13 1.386(3) . ?
B1 C38 1.647(3) . ?
B1 C44 1.651(3) . ?
B1 C26 1.652(3) . ?
B1 C32 1.657(3) . ?
C1 C2 1.471(3) . ?
C2 C7 1.402(3) . ?
C2 C3 1.405(3) . ?
C3 C4 1.396(3) . ?
C4 C5 1.369(4) . ?
C5 C6 1.385(4) . ?
C6 C7 1.378(4) . ?
C10 C11 1.389(3) . ?
C10 C14 1.527(3) . ?
C11 C12 1.403(3) . ?
C12 C13 1.393(3) . ?
C13 C18 1.516(3) . ?
C14 C15 1.486(4) . ?
C14 C16 1.505(4) . ?
C14 C17 1.511(5) . ?
C18 C21 1.526(4) . ?
C18 C20 1.533(4) . ?
C18 C19 1.551(3) . ?
C22 C23 1.491(4) . ?
C26 C27 1.377(3) . ?
C26 C31 1.393(3) . ?
C27 C28 1.384(3) . ?
C28 C29 1.374(4) . ?
C29 C30 1.356(4) . ?
C30 C31 1.378(3) . ?
C32 C37 1.388(3) . ?
C32 C33 1.395(3) . ?
C33 C34 1.370(3) . ?
C34 C35 1.378(3) . ?
C35 C36 1.360(3) . ?
C36 C37 1.380(3) . ?
C38 C43 1.390(3) . ?
C38 C39 1.390(3) . ?
C39 C40 1.374(3) . ?
C40 C41 1.371(3) . ?
C41 C42 1.373(3) . ?
C42 C43 1.377(3) . ?
C44 C45 1.386(3) . ?
C44 C49 1.389(3) . ?
C45 C46 1.373(3) . ?
C46 C47 1.379(3) . ?
C47 C48 1.353(4) . ?
C48 C49 1.383(3) . ?
